data_1001510
loop_
_publ_author_name
'Benhamada, L'
'Grandin, A'
'Borel, M M'
'Leclaire, A'
'Raveau, B'

_publ_section_title
;
Structure of barium vanadium(III) diphosphate
;
_journal_coden_ASTM ACSCEE
_journal_name_full 'Acta Crystallographica C (39,1983-)'
_journal_page_first 2437
_journal_page_last 2438
_journal_volume 47
_journal_year 1991
_chemical_formula_structural 'Ba V2 (P2 O7)2'
_chemical_formula_sum 'Ba O14 P4 V2'
_chemical_name_systematic 'Barium divanadium(III) diphosphate'
_space_group_IT_number 15
_symmetry_cell_setting monoclinic
_symmetry_Int_Tables_number 15
_symmetry_space_group_name_Hall '-C 2yc'
_symmetry_space_group_name_H-M 'C 1 2/c 1'
_cell_angle_alpha 90
_cell_angle_beta 103.074(9)
_cell_angle_gamma 90
_cell_formula_units_Z 4
_cell_length_a 10.6213(8)
_cell_length_b 10.4685(7)
_cell_length_c 9.7063(13)
_cell_volume 1051.3
_refine_ls_R_factor_all 0.038
_cod_database_code 1001510

loop_
_symmetry_equiv_pos_as_xyz
x,y,z
-x,y,1/2-z
-x,-y,-z
x,-y,1/2+z
1/2+x,1/2+y,z
1/2-x,1/2+y,1/2-z
1/2-x,1/2-y,-z
1/2+x,1/2-y,1/2+z

loop_
_atom_site_label
_atom_site_type_symbol
_atom_site_symmetry_multiplicity
_atom_site_Wyckoff_symbol
_atom_site_fract_x
_atom_site_fract_y
_atom_site_fract_z
_atom_site_occupancy
_atom_site_attached_hydrogens
_atom_site_calc_flag
Ba1 Ba2+ 4 d 0.25 0.25 0.5 1. 0 d
V1 V3+ 4 e 0. 0.5480(1) 0.25 1. 0 d
V2 V3+ 4 a 0. 0. 0. 1. 0 d
P1 P5+ 8 f 0.0606(1) 0.3105(2) 0.0571(2) 1. 0 d
P2 P5+ 8 f 0.2810(1) 0.4571(2) 0.2015(2) 1. 0 d
O1 O2- 8 f 0.0673(5) 0.3348(5) -0.0937(5) 1. 0 d
O2 O2- 8 f -0.0323(4) 0.4008(4) 0.1073(5) 1. 0 d
O3 O2- 8 f 0.0226(4) 0.1742(4) 0.0823(6) 1. 0 d
O4 O2- 8 f 0.2005(4) 0.3276(5) 0.1567(6) 1. 0 d
O5 O2- 8 f 0.3505(4) 0.4925(5) 0.0874(6) 1. 0 d
O6 O2- 8 f 0.1825(4) 0.5593(5) 0.2114(5) 1. 0 d
O7 O2- 8 f 0.3705(4) 0.4181(5) 0.3393(5) 1. 0 d

loop_
_atom_type_symbol
_atom_type_oxidation_number
Ba2+ 2.000
V3+ 3.000
P5+ 5.000
O2- -2.000
